data_7711497
loop_
_publ_author_name
'Maxim, Catalin'
'Ene, Cristian D.'
'Nicolau, Ioana'
'Ruta, Lavinia L.'
'Farcasanu, Ileana C.'

_publ_section_title
;
 Enantiomeric pairs of copper(ii) complexes with tridentate Schiff bases
 derived from R- and S-methionine: the role of decorating organic groups
 of the ligand in crystal packing and biological activity
;
_journal_name_full 'Dalton Transactions'
_journal_paper_doi 10.1039/D2DT02620A
_journal_year 2022
_chemical_absolute_configuration rmad
_chemical_formula_moiety 'C24 H28 Cu2 N2 O7 S2'
_chemical_formula_sum 'C24 H28 Cu2 N2 O7 S2'
_chemical_formula_weight 647.68
_chemical_name_common 1?[Cu2(R-salmet)2(H2O)]
_chemical_name_systematic 1?[Cu2(R-salmet)2(H2O)]
_space_group_crystal_system orthorhombic
_space_group_IT_number 19
_space_group_name_Hall 'P 2ac 2ab'
_space_group_name_H-M_alt 'P 21 21 21'
_atom_sites_solution_hydrogens mixed
_atom_sites_solution_primary dual
_audit_creation_date 2022-01-30
_audit_creation_method
;
Olex2 1.5
(compiled 2021.12.09 svn.r5202d8cf for OlexSys, GUI svn.r6439)
;
_audit_update_record
;
2022-06-05 deposited with the CCDC.	2022-10-05 downloaded from the CCDC.
;
_cell_angle_alpha 90
_cell_angle_beta 90
_cell_angle_gamma 90
_cell_formula_units_Z 4
_cell_length_a 5.06810(12)
_cell_length_b 13.2698(4)
_cell_length_c 37.6991(10)
_cell_measurement_reflns_used 10691
_cell_measurement_temperature 293(2)
_cell_measurement_theta_max 30.3120
_cell_measurement_theta_min 2.147
_cell_volume 2535.37(12)
_computing_cell_refinement 'CrysAlisPro 1.171.40.74a (Rigaku OD, 2020)'
_computing_data_collection 'CrysAlisPro 1.171.40.74a (Rigaku OD, 2020)'
_computing_data_reduction 'CrysAlisPro 1.171.40.74a (Rigaku OD, 2020)'
_computing_molecular_graphics 'Olex2 1.5 (Dolomanov et al., 2009)'
_computing_publication_material 'Olex2 1.5 (Dolomanov et al., 2009)'
_computing_structure_refinement 'SHELXL 2018/3 (Sheldrick, 2015)'
_computing_structure_solution 'SHELXT  (Sheldrick, 2015)'
_diffrn_ambient_temperature 293(2)
_diffrn_detector 'Hybrid Pixel Array Detector'
_diffrn_detector_type HyPix
_diffrn_measured_fraction_theta_full 0.999
_diffrn_measured_fraction_theta_max 0.999
_diffrn_measurement_details
;
List of Runs (angles in degrees, time in seconds):

  # Type    Start    End  Width  t~exp~   \w     \q     \k     \f   Frames
#--------------------------------------------------------------------------
  1  \w    -32.00  53.00   0.50   14.00    --  -10.08  49.00   5.00  170
  2  \w    -55.00 -18.00   0.50   14.00    --  -10.08 135.00  53.00   74
  3  \w    -23.00   8.00   0.50   14.00    --  -10.08 -99.00 -30.00   62
  4  \w    -18.00  21.00   0.50   14.00    --  -10.08 -99.00-120.00   78
  5  \w    -24.00  14.00   0.50   14.00    --  -10.08 -99.00-180.00   76
;
_diffrn_measurement_device 'four-circle diffractometer'
_diffrn_measurement_device_type 'XtaLAB Synergy, Single source at offset/far, HyPix'
_diffrn_measurement_method '\w scans'
_diffrn_orient_matrix_type 'CrysAlisPro convention (1999,Acta A55,543-557)'
_diffrn_orient_matrix_UB_11 0.0307139000
_diffrn_orient_matrix_UB_12 0.0499913000
_diffrn_orient_matrix_UB_13 0.0052185000
_diffrn_orient_matrix_UB_21 -0.0808633000
_diffrn_orient_matrix_UB_22 0.0189302000
_diffrn_orient_matrix_UB_23 -0.0138427000
_diffrn_orient_matrix_UB_31 -0.1100189000
_diffrn_orient_matrix_UB_32 0.0000699000
_diffrn_orient_matrix_UB_33 0.0116224000
_diffrn_radiation_monochromator mirror
_diffrn_radiation_probe x-ray
_diffrn_radiation_type 'Mo K\a'
_diffrn_radiation_wavelength 0.71073
_diffrn_reflns_av_R_equivalents 0.0325
_diffrn_reflns_av_unetI/netI 0.0327
_diffrn_reflns_Laue_measured_fraction_full 0.999
_diffrn_reflns_Laue_measured_fraction_max 0.999
_diffrn_reflns_limit_h_max 5
_diffrn_reflns_limit_h_min -6
_diffrn_reflns_limit_k_max 15
_diffrn_reflns_limit_k_min -15
_diffrn_reflns_limit_l_max 44
_diffrn_reflns_limit_l_min -44
_diffrn_reflns_number 14444
_diffrn_reflns_point_group_measured_fraction_full 0.999
_diffrn_reflns_point_group_measured_fraction_max 0.999
_diffrn_reflns_theta_full 24.998
_diffrn_reflns_theta_max 24.998
_diffrn_reflns_theta_min 2.161
_diffrn_source_type 'PhotonJet (Mo) X-ray Source'
_exptl_absorpt_coefficient_mu 1.891
_exptl_absorpt_correction_T_max 1.00000
_exptl_absorpt_correction_T_min 0.78001
_exptl_absorpt_correction_type multi-scan
_exptl_absorpt_process_details
;
CrysAlisPro 1.171.40.74a (Rigaku Oxford Diffraction, 2020)
Empirical absorption correction using spherical harmonics,
 implemented in SCALE3 ABSPACK scaling algorithm.
;
_exptl_crystal_colour 'greenish black'
_exptl_crystal_density_diffrn 1.697
_exptl_crystal_description prism
_exptl_crystal_F_000 1328
_exptl_crystal_size_max 0.24
_exptl_crystal_size_mid 0.15
_exptl_crystal_size_min 0.11
_refine_diff_density_max 0.274
_refine_diff_density_min -0.328
_refine_diff_density_rms 0.058
_refine_ls_abs_structure_details
;
 Flack x determined using 1617 quotients [(I+)-(I-)]/[(I+)+(I-)]
 (Parsons, Flack and Wagner, Acta Cryst. B69 (2013) 249-259).
;
_refine_ls_abs_structure_Flack -0.009(7)
_refine_ls_extinction_method none
_refine_ls_goodness_of_fit_ref 1.051
_refine_ls_hydrogen_treatment constr
_refine_ls_matrix_type full
_refine_ls_number_parameters 337
_refine_ls_number_reflns 4429
_refine_ls_number_restraints 0
_refine_ls_restrained_S_all 1.051
_refine_ls_R_factor_all 0.0289
_refine_ls_R_factor_gt 0.0261
_refine_ls_shift/su_max 0.001
_refine_ls_shift/su_mean 0.000
_refine_ls_structure_factor_coef Fsqd
_refine_ls_weighting_details 'w=1/[\s^2^(Fo^2^)+(0.0277P)^2^+0.8160P] where P=(Fo^2^+2Fc^2^)/3'
_refine_ls_weighting_scheme calc
_refine_ls_wR_factor_gt 0.0593
_refine_ls_wR_factor_ref 0.0609
_reflns_Friedel_coverage 0.693
_reflns_Friedel_fraction_full 0.999
_reflns_Friedel_fraction_max 0.999
_reflns_number_gt 4174
_reflns_number_total 4429
_reflns_threshold_expression 'I > 2\s(I)'
_cod_data_source_file d2dt02620a2.cif
_cod_data_source_block 1Rw
_cod_original_cell_volume 2535.36(12)
_cod_database_code 7711497
_shelx_shelxl_version_number 2018/3
_chemical_oxdiff_formula 'C20 H10 Cu1 N2 O10'
_shelx_space_group_comment
;
The symmetry employed for this shelxl refinement is uniquely defined
by the following loop, which should always be used as a source of
symmetry information in preference to the above space-group names.
They are only intended as comments.
;
_olex2_refinement_description
;
1.a Rotating group:
 O1W(H1WA,H1WB)
1.b Ternary CH refined with riding coordinates:
 C8(H8), C19(H19)
1.c Secondary CH2 refined with riding coordinates:
 C9(H9A,H9B), C21(H21A,H21B), C22(H22A,H22B), C10(H10A,H10B)
1.d Aromatic/amide H refined with riding coordinates:
 C18(H18), C7(H7), C2(H2), C3(H3), C1(H1), C16(H16), C6(H6), C13(H13),
 C17(H17), C12(H12)
1.e Idealised Me refined as rotating group:
 C23(H23A,H23B,H23C), C11(H11A,H11B,H11C)
;
_olex2_submission_special_instructions 'No special instructions were received'
_oxdiff_exptl_absorpt_empirical_details
;
Empirical correction (ABSPACK) includes:
- Absorption correction using spherical harmonics
- Frame scaling
;
_oxdiff_exptl_absorpt_empirical_full_max 1.212
_oxdiff_exptl_absorpt_empirical_full_min 0.538

loop_
_space_group_symop_operation_xyz
'x, y, z'
'-x+1/2, -y, z+1/2'
'-x, y+1/2, -z+1/2'
'x+1/2, -y+1/2, -z'

loop_
_atom_site_label
_atom_site_type_symbol
_atom_site_fract_x
_atom_site_fract_y
_atom_site_fract_z
_atom_site_U_iso_or_equiv
_atom_site_adp_type
_atom_site_occupancy
_atom_site_site_symmetry_order
_atom_site_calc_flag
_atom_site_refinement_flags_posn
_atom_site_refinement_flags_adp
_atom_site_refinement_flags_occupancy
_atom_site_disorder_assembly
_atom_site_disorder_group
Cu1 Cu 0.26331(9) 0.63452(3) 0.34277(2) 0.02151(12) Uani 1 1 d . . . . .
Cu2 Cu 0.76415(9) 0.77814(3) 0.39065(2) 0.02114(12) Uani 1 1 d . . . . .
S2 S 0.8870(3) 1.20496(9) 0.33194(4) 0.0482(3) Uani 1 1 d . . . . .
S1 S 0.2026(3) 0.27640(11) 0.43681(4) 0.0539(4) Uani 1 1 d . . . . .
O5 O 1.0929(5) 0.76857(19) 0.35881(7) 0.0222(6) Uani 1 1 d . . . . .
O3 O -0.0133(5) 0.6039(2) 0.31018(7) 0.0277(6) Uani 1 1 d . . . . .
O1 O 0.9362(5) 0.5784(2) 0.39571(7) 0.0321(7) Uani 1 1 d . . . . .
O2 O 0.5883(5) 0.65607(18) 0.37254(7) 0.0221(6) Uani 1 1 d . . . . .
O4 O 1.4531(5) 0.8586(2) 0.34560(7) 0.0287(6) Uani 1 1 d . . . . .
O6 O 0.5020(5) 0.7841(2) 0.42612(7) 0.0316(7) Uani 1 1 d . . . . .
N1 N 0.3991(6) 0.4980(2) 0.34226(8) 0.0212(7) Uani 1 1 d . . . . .
O1W O 0.5265(6) 0.7093(2) 0.29722(8) 0.0424(8) Uani 1 1 d . . . . .
H1WA H 0.678094 0.681876 0.297065 0.064 Uiso 1 1 d R U . . .
H1WB H 0.556499 0.770606 0.302426 0.064 Uiso 1 1 d R U . . .
N2 N 0.9183(6) 0.9041(2) 0.40417(8) 0.0236(7) Uani 1 1 d . . . . .
C18 C 0.8732(8) 0.9510(3) 0.43348(11) 0.0273(9) Uani 1 1 d . . . . .
H18 H 0.980684 1.005796 0.438735 0.033 Uiso 1 1 calc R U . . .
C33 C 0.7246(8) 0.5758(3) 0.38013(9) 0.0208(8) Uani 1 1 d . . . . .
C4 C -0.0161(7) 0.5263(3) 0.28810(10) 0.0228(8) Uani 1 1 d . . . . .
C14 C 0.6736(7) 0.9263(3) 0.45849(10) 0.0267(9) Uani 1 1 d . . . . .
C8 C 0.5979(8) 0.4768(3) 0.36947(10) 0.0223(8) Uani 1 1 d . . . . .
H8 H 0.732230 0.431196 0.359895 0.027 Uiso 1 1 calc R U . . .
C15 C 0.4958(8) 0.8445(3) 0.45347(10) 0.0258(9) Uani 1 1 d . . . . .
C20 C 1.2381(8) 0.8490(3) 0.36031(9) 0.0216(7) Uani 1 1 d . . . . .
C7 C 0.3538(7) 0.4331(3) 0.31770(10) 0.0244(9) Uani 1 1 d . . . . .
H7 H 0.455288 0.374759 0.317660 0.029 Uiso 1 1 calc R U . . .
C19 C 1.1244(8) 0.9389(3) 0.37994(11) 0.0252(9) Uani 1 1 d . . . . .
H19 H 1.264061 0.973075 0.393313 0.030 Uiso 1 1 calc R U . . .
C2 C -0.2220(9) 0.4441(3) 0.23759(10) 0.0375(10) Uani 1 1 d . . . . .
H2 H -0.353661 0.443798 0.220400 0.045 Uiso 1 1 calc R U . . .
C3 C -0.2065(8) 0.5232(3) 0.26091(10) 0.0323(10) Uani 1 1 d . . . . .
H3 H -0.325012 0.576336 0.258693 0.039 Uiso 1 1 calc R U . . .
C5 C 0.1596(7) 0.4436(3) 0.29042(10) 0.0240(9) Uani 1 1 d . . . . .
C9 C 0.4757(8) 0.4307(3) 0.40339(11) 0.0303(9) Uani 1 1 d . . . . .
H9A H 0.614041 0.421492 0.420876 0.036 Uiso 1 1 calc R U . . .
H9B H 0.348851 0.477947 0.413122 0.036 Uiso 1 1 calc R U . . .
C1 C -0.0441(9) 0.3641(4) 0.23919(11) 0.0367(11) Uani 1 1 d . . . . .
H1 H -0.052776 0.311417 0.222953 0.044 Uiso 1 1 calc R U . . .
C16 C 0.3066(8) 0.8271(3) 0.48001(10) 0.0328(10) Uani 1 1 d . . . . .
H16 H 0.187606 0.774352 0.477237 0.039 Uiso 1 1 calc R U . . .
C6 C 0.1425(8) 0.3651(3) 0.26510(11) 0.0338(10) Uani 1 1 d . . . . .
H6 H 0.262976 0.312295 0.266244 0.041 Uiso 1 1 calc R U . . .
C13 C 0.6548(9) 0.9850(4) 0.48979(11) 0.0388(11) Uani 1 1 d . . . . .
H13 H 0.771707 1.038106 0.493232 0.047 Uiso 1 1 calc R U . . .
C17 C 0.2925(9) 0.8858(4) 0.50990(11) 0.0408(11) Uani 1 1 d . . . . .
H17 H 0.163973 0.872441 0.526872 0.049 Uiso 1 1 calc R U . . .
C21 C 1.0141(9) 1.0104(3) 0.35079(11) 0.0328(10) Uani 1 1 d . . . . .
H21A H 1.157132 1.028569 0.334933 0.039 Uiso 1 1 calc R U . . .
H21B H 0.884023 0.973823 0.336981 0.039 Uiso 1 1 calc R U . . .
C12 C 0.4677(10) 0.9649(4) 0.51514(11) 0.0418(12) Uani 1 1 d . . . . .
H12 H 0.458250 1.003882 0.535601 0.050 Uiso 1 1 calc R U . . .
C22 C 0.8892(11) 1.1054(3) 0.36461(12) 0.0437(12) Uani 1 1 d . . . . .
H22A H 0.985289 1.128023 0.385391 0.052 Uiso 1 1 calc R U . . .
H22B H 0.709334 1.091088 0.371792 0.052 Uiso 1 1 calc R U . . .
C10 C 0.3415(10) 0.3320(4) 0.39738(13) 0.0492(14) Uani 1 1 d . . . . .
H10A H 0.467754 0.285273 0.387250 0.059 Uiso 1 1 calc R U . . .
H10B H 0.201528 0.341611 0.380153 0.059 Uiso 1 1 calc R U . . .
C23 C 0.6878(10) 1.1522(4) 0.29723(14) 0.0551(14) Uani 1 1 d . . . . .
H23A H 0.688709 1.196604 0.277132 0.083 Uiso 1 1 calc R U . . .
H23B H 0.510171 1.143905 0.305575 0.083 Uiso 1 1 calc R U . . .
H23C H 0.758046 1.087846 0.290429 0.083 Uiso 1 1 calc R U . . .
C11 C 0.4875(14) 0.2435(6) 0.4605(2) 0.106(3) Uani 1 1 d . . . . .
H11A H 0.579446 0.303595 0.467544 0.159 Uiso 1 1 calc R U . . .
H11B H 0.600257 0.203194 0.445808 0.159 Uiso 1 1 calc R U . . .
H11C H 0.438908 0.205850 0.481274 0.159 Uiso 1 1 calc R U . . .

loop_
_atom_site_aniso_label
_atom_site_aniso_U_11
_atom_site_aniso_U_22
_atom_site_aniso_U_33
_atom_site_aniso_U_23
_atom_site_aniso_U_13
_atom_site_aniso_U_12
Cu1 0.0185(2) 0.0190(2) 0.0270(2) -0.00381(17) -0.0059(2) 0.0027(2)
Cu2 0.0202(2) 0.0196(2) 0.0236(2) -0.00362(17) 0.0017(2) -0.0017(2)
S2 0.0567(7) 0.0290(6) 0.0587(8) 0.0088(6) -0.0051(6) 0.0029(6)
S1 0.0486(8) 0.0568(8) 0.0562(8) 0.0173(6) 0.0063(6) -0.0132(7)
O5 0.0207(13) 0.0185(14) 0.0273(15) -0.0038(12) -0.0009(11) 0.0025(11)
O3 0.0240(14) 0.0294(16) 0.0297(15) -0.0072(13) -0.0088(12) 0.0079(12)
O1 0.0259(15) 0.0366(17) 0.0338(17) 0.0026(13) -0.0118(13) -0.0018(13)
O2 0.0215(13) 0.0181(14) 0.0265(14) -0.0036(11) -0.0030(11) 0.0004(11)
O4 0.0200(14) 0.0330(16) 0.0330(15) -0.0012(13) 0.0060(12) 0.0009(12)
O6 0.0314(15) 0.0356(17) 0.0277(15) -0.0072(14) 0.0085(12) -0.0098(14)
N1 0.0214(15) 0.0205(17) 0.0219(17) -0.0017(14) -0.0028(14) 0.0007(14)
O1W 0.0377(17) 0.0435(19) 0.0461(19) -0.0005(16) 0.0004(15) 0.0080(16)
N2 0.0234(17) 0.0217(17) 0.0257(18) -0.0027(14) 0.0036(14) -0.0001(14)
C18 0.027(2) 0.022(2) 0.033(2) -0.0055(18) -0.0007(18) -0.0016(17)
C33 0.024(2) 0.0210(19) 0.0179(18) 0.0012(14) 0.0005(17) -0.0011(18)
C4 0.0199(19) 0.026(2) 0.022(2) -0.0009(17) 0.0004(16) -0.0041(16)
C14 0.028(2) 0.029(2) 0.022(2) -0.0040(17) 0.0007(16) 0.0029(16)
C8 0.0197(19) 0.020(2) 0.027(2) -0.0005(17) -0.0066(16) 0.0021(16)
C15 0.027(2) 0.026(2) 0.025(2) 0.0020(18) 0.0008(17) 0.0049(17)
C20 0.0222(19) 0.0237(19) 0.0190(18) 0.0051(14) -0.0049(18) 0.002(2)
C7 0.027(2) 0.020(2) 0.026(2) -0.0029(17) -0.0019(16) 0.0038(16)
C19 0.0219(18) 0.021(2) 0.033(2) -0.0010(17) 0.0055(17) -0.0023(16)
C2 0.035(2) 0.055(3) 0.023(2) -0.0052(19) -0.009(2) -0.013(2)
C3 0.027(2) 0.045(2) 0.026(2) -0.0012(18) -0.0060(18) 0.0059(19)
C5 0.025(2) 0.026(2) 0.021(2) -0.0031(17) -0.0001(15) -0.0036(15)
C9 0.033(2) 0.027(2) 0.030(2) 0.0049(19) -0.0059(19) -0.0013(18)
C1 0.045(3) 0.038(3) 0.027(2) -0.013(2) -0.0040(19) -0.003(2)
C16 0.029(2) 0.040(2) 0.029(2) 0.0041(19) 0.0034(17) -0.0003(18)
C6 0.039(2) 0.030(2) 0.033(2) -0.0091(19) -0.0029(18) -0.0004(19)
C13 0.044(3) 0.038(3) 0.034(2) -0.010(2) 0.005(2) -0.001(2)
C17 0.041(3) 0.054(3) 0.028(2) 0.007(2) 0.011(2) 0.010(2)
C21 0.042(2) 0.022(2) 0.035(2) 0.0043(19) 0.007(2) 0.0011(19)
C12 0.048(3) 0.054(3) 0.023(2) -0.010(2) 0.006(2) 0.007(3)
C22 0.056(3) 0.035(3) 0.040(3) 0.003(2) 0.008(2) 0.008(2)
C10 0.063(3) 0.041(3) 0.043(3) 0.008(2) -0.006(2) -0.017(2)
C23 0.053(3) 0.049(3) 0.063(3) 0.010(3) -0.011(3) 0.001(2)
C11 0.078(5) 0.135(7) 0.105(6) 0.083(5) 0.011(4) 0.022(5)

loop_
_atom_type_symbol
_atom_type_description
_atom_type_scat_dispersion_real
_atom_type_scat_dispersion_imag
_atom_type_scat_source
C C 0.0033 0.0016 'International Tables Vol C Tables 4.2.6.8 and 6.1.1.4'
H H 0.0000 0.0000 'International Tables Vol C Tables 4.2.6.8 and 6.1.1.4'
Cu Cu 0.3201 1.2651 'International Tables Vol C Tables 4.2.6.8 and 6.1.1.4'
N N 0.0061 0.0033 'International Tables Vol C Tables 4.2.6.8 and 6.1.1.4'
O O 0.0106 0.0060 'International Tables Vol C Tables 4.2.6.8 and 6.1.1.4'
S S 0.1246 0.1234 'International Tables Vol C Tables 4.2.6.8 and 6.1.1.4'

loop_
_geom_angle_atom_site_label_1
_geom_angle_atom_site_label_2
_geom_angle_atom_site_label_3
_geom_angle
_geom_angle_site_symmetry_1
_geom_angle_site_symmetry_3
_geom_angle_publ_flag
O5 Cu1 O1W 94.93(11) 1_455 . ?
O3 Cu1 O5 93.69(10) . 1_455 ?
O3 Cu1 O2 172.02(11) . . ?
O3 Cu1 N1 93.20(12) . . ?
O3 Cu1 O1W 92.06(11) . . ?
O2 Cu1 O5 93.24(10) . 1_455 ?
O2 Cu1 O1W 83.40(10) . . ?
N1 Cu1 O5 162.80(12) . 1_455 ?
N1 Cu1 O2 81.24(11) . . ?
N1 Cu1 O1W 100.55(12) . . ?
O2 Cu2 O5 96.51(10) . . ?
O6 Cu2 O5 170.53(11) . . ?
O6 Cu2 O2 87.78(12) . . ?
O6 Cu2 N2 93.55(13) . . ?
N2 Cu2 O5 83.05(12) . . ?
N2 Cu2 O2 173.99(12) . . ?
C23 S2 C22 102.4(2) . . ?
C11 S1 C10 101.6(3) . . ?
Cu2 O5 Cu1 124.20(13) . 1_655 ?
C20 O5 Cu1 118.9(2) . 1_655 ?
C20 O5 Cu2 112.5(2) . . ?
C4 O3 Cu1 125.3(2) . . ?
C33 O1 Cu1 101.0(2) . 1_655 ?
Cu2 O2 Cu1 132.82(13) . . ?
C33 O2 Cu1 116.1(2) . . ?
C33 O2 Cu2 110.9(2) . . ?
C20 O4 Cu2 101.8(2) . 1_655 ?
C15 O6 Cu2 127.0(3) . . ?
C8 N1 Cu1 114.6(2) . . ?
C7 N1 Cu1 124.7(3) . . ?
C7 N1 C8 119.9(3) . . ?
Cu1 O1W H1WA 109.3 . . ?
Cu1 O1W H1WB 109.3 . . ?
H1WA O1W H1WB 104.5 . . ?
C18 N2 Cu2 125.3(3) . . ?
C18 N2 C19 120.7(3) . . ?
C19 N2 Cu2 113.6(2) . . ?
N2 C18 H18 117.1 . . ?
N2 C18 C14 125.7(4) . . ?
C14 C18 H18 117.1 . . ?
O1 C33 O2 123.3(3) . . ?
O1 C33 C8 121.5(3) . . ?
O2 C33 C8 115.2(3) . . ?
O3 C4 C3 119.2(4) . . ?
O3 C4 C5 123.9(3) . . ?
C3 C4 C5 116.9(4) . . ?
C18 C14 C15 122.6(3) . . ?
C13 C14 C18 118.3(4) . . ?
C13 C14 C15 119.2(4) . . ?
N1 C8 C33 108.1(3) . . ?
N1 C8 H8 109.8 . . ?
N1 C8 C9 112.3(3) . . ?
C33 C8 H8 109.8 . . ?
C33 C8 C9 107.0(3) . . ?
C9 C8 H8 109.8 . . ?
O6 C15 C14 123.9(3) . . ?
O6 C15 C16 118.5(4) . . ?
C16 C15 C14 117.5(4) . . ?
O5 C20 C19 116.9(3) . . ?
O4 C20 O5 124.6(3) . . ?
O4 C20 C19 118.4(3) . . ?
N1 C7 H7 117.4 . . ?
N1 C7 C5 125.2(4) . . ?
C5 C7 H7 117.4 . . ?
N2 C19 C20 109.2(3) . . ?
N2 C19 H19 109.9 . . ?
N2 C19 C21 112.1(3) . . ?
C20 C19 H19 109.9 . . ?
C20 C19 C21 105.7(3) . . ?
C21 C19 H19 109.9 . . ?
C3 C2 H2 119.4 . . ?
C3 C2 C1 121.2(4) . . ?
C1 C2 H2 119.4 . . ?
C4 C3 H3 119.1 . . ?
C2 C3 C4 121.9(4) . . ?
C2 C3 H3 119.1 . . ?
C4 C5 C7 123.5(3) . . ?
C4 C5 C6 119.4(3) . . ?
C6 C5 C7 117.1(4) . . ?
C8 C9 H9A 108.8 . . ?
C8 C9 H9B 108.8 . . ?
H9A C9 H9B 107.7 . . ?
C10 C9 C8 113.8(4) . . ?
C10 C9 H9A 108.8 . . ?
C10 C9 H9B 108.8 . . ?
C2 C1 H1 120.9 . . ?
C6 C1 C2 118.3(4) . . ?
C6 C1 H1 120.9 . . ?
C15 C16 H16 119.1 . . ?
C17 C16 C15 121.8(4) . . ?
C17 C16 H16 119.1 . . ?
C5 C6 H6 118.9 . . ?
C1 C6 C5 122.3(4) . . ?
C1 C6 H6 118.9 . . ?
C14 C13 H13 119.3 . . ?
C12 C13 C14 121.3(4) . . ?
C12 C13 H13 119.3 . . ?
C16 C17 H17 119.6 . . ?
C16 C17 C12 120.8(4) . . ?
C12 C17 H17 119.6 . . ?
C19 C21 H21A 108.6 . . ?
C19 C21 H21B 108.6 . . ?
H21A C21 H21B 107.6 . . ?
C22 C21 C19 114.7(3) . . ?
C22 C21 H21A 108.6 . . ?
C22 C21 H21B 108.6 . . ?
C13 C12 C17 119.3(4) . . ?
C13 C12 H12 120.4 . . ?
C17 C12 H12 120.4 . . ?
S2 C22 H22A 109.1 . . ?
S2 C22 H22B 109.1 . . ?
C21 C22 S2 112.3(3) . . ?
C21 C22 H22A 109.1 . . ?
C21 C22 H22B 109.1 . . ?
H22A C22 H22B 107.9 . . ?
S1 C10 H10A 108.7 . . ?
S1 C10 H10B 108.7 . . ?
C9 C10 S1 114.3(3) . . ?
C9 C10 H10A 108.7 . . ?
C9 C10 H10B 108.7 . . ?
H10A C10 H10B 107.6 . . ?
S2 C23 H23A 109.5 . . ?
S2 C23 H23B 109.5 . . ?
S2 C23 H23C 109.5 . . ?
H23A C23 H23B 109.5 . . ?
H23A C23 H23C 109.5 . . ?
H23B C23 H23C 109.5 . . ?
S1 C11 H11A 109.5 . . ?
S1 C11 H11B 109.5 . . ?
S1 C11 H11C 109.5 . . ?
H11A C11 H11B 109.5 . . ?
H11A C11 H11C 109.5 . . ?
H11B C11 H11C 109.5 . . ?

loop_
_geom_bond_atom_site_label_1
_geom_bond_atom_site_label_2
_geom_bond_distance
_geom_bond_site_symmetry_2
_geom_bond_publ_flag
Cu1 O5 2.068(3) 1_455 ?
Cu1 O3 1.907(3) . ?
Cu1 O2 2.013(2) . ?
Cu1 N1 1.938(3) . ?
Cu1 O1W 2.390(3) . ?
Cu2 O5 2.057(3) . ?
Cu2 O2 1.971(3) . ?
Cu2 O6 1.887(3) . ?
Cu2 N2 1.915(3) . ?
S2 C22 1.806(5) . ?
S2 C23 1.795(5) . ?
S1 C10 1.803(5) . ?
S1 C11 1.754(7) . ?
O5 C20 1.298(4) . ?
O3 C4 1.324(4) . ?
O1 C33 1.223(5) . ?
O2 C33 1.301(4) . ?
O4 C20 1.229(5) . ?
O6 C15 1.307(5) . ?
N1 C8 1.465(5) . ?
N1 C7 1.285(5) . ?
O1W H1WA 0.8502 . ?
O1W H1WB 0.8500 . ?
N2 C18 1.288(5) . ?
N2 C19 1.462(5) . ?
C18 H18 0.9300 . ?
C18 C14 1.421(5) . ?
C33 C8 1.517(5) . ?
C4 C3 1.408(5) . ?
C4 C5 1.416(5) . ?
C14 C15 1.424(6) . ?
C14 C13 1.417(6) . ?
C8 H8 0.9800 . ?
C8 C9 1.547(5) . ?
C15 C16 1.405(5) . ?
C20 C19 1.517(5) . ?
C7 H7 0.9300 . ?
C7 C5 1.430(5) . ?
C19 H19 0.9800 . ?
C19 C21 1.556(6) . ?
C2 H2 0.9300 . ?
C2 C3 1.372(6) . ?
C2 C1 1.394(7) . ?
C3 H3 0.9300 . ?
C5 C6 1.416(5) . ?
C9 H9A 0.9700 . ?
C9 H9B 0.9700 . ?
C9 C10 1.493(6) . ?
C1 H1 0.9300 . ?
C1 C6 1.360(6) . ?
C16 H16 0.9300 . ?
C16 C17 1.371(6) . ?
C6 H6 0.9300 . ?
C13 H13 0.9300 . ?
C13 C12 1.372(6) . ?
C17 H17 0.9300 . ?
C17 C12 1.389(7) . ?
C21 H21A 0.9700 . ?
C21 H21B 0.9700 . ?
C21 C22 1.504(6) . ?
C12 H12 0.9300 . ?
C22 H22A 0.9700 . ?
C22 H22B 0.9700 . ?
C10 H10A 0.9700 . ?
C10 H10B 0.9700 . ?
C23 H23A 0.9600 . ?
C23 H23B 0.9600 . ?
C23 H23C 0.9600 . ?
C11 H11A 0.9600 . ?
C11 H11B 0.9600 . ?
C11 H11C 0.9600 . ?

loop_
_geom_torsion_atom_site_label_1
_geom_torsion_atom_site_label_2
_geom_torsion_atom_site_label_3
_geom_torsion_atom_site_label_4
_geom_torsion
_geom_torsion_site_symmetry_1
_geom_torsion_site_symmetry_2
_geom_torsion_site_symmetry_3
_geom_torsion_site_symmetry_4
_geom_torsion_publ_flag
Cu1 O5 C20 O4 17.3(5) 1_655 . . . ?
Cu1 O5 C20 C19 -166.4(2) 1_655 . . . ?
Cu1 O3 C4 C3 -167.9(3) . . . . ?
Cu1 O3 C4 C5 13.4(5) . . . . ?
Cu1 O1 C33 O2 -78.3(4) 1_655 . . . ?
Cu1 O1 C33 C8 104.1(3) 1_655 . . . ?
Cu1 O2 C33 O1 174.4(3) . . . . ?
Cu1 O2 C33 C8 -7.8(4) . . . . ?
Cu1 N1 C8 C33 -23.7(4) . . . . ?
Cu1 N1 C8 C9 94.2(3) . . . . ?
Cu1 N1 C7 C5 -12.3(5) . . . . ?
Cu2 O5 C20 O4 174.8(3) . . . . ?
Cu2 O5 C20 C19 -8.8(4) . . . . ?
Cu2 O2 C33 O1 -1.6(4) . . . . ?
Cu2 O2 C33 C8 176.2(2) . . . . ?
Cu2 O4 C20 O5 -84.2(3) 1_655 . . . ?
Cu2 O4 C20 C19 99.5(3) 1_655 . . . ?
Cu2 O6 C15 C14 8.6(6) . . . . ?
Cu2 O6 C15 C16 -170.1(3) . . . . ?
Cu2 N2 C18 C14 -10.1(6) . . . . ?
Cu2 N2 C19 C20 -23.6(4) . . . . ?
Cu2 N2 C19 C21 93.2(3) . . . . ?
O5 C20 C19 N2 21.1(4) . . . . ?
O5 C20 C19 C21 -99.7(4) . . . . ?
O3 C4 C3 C2 -178.9(4) . . . . ?
O3 C4 C5 C7 2.3(6) . . . . ?
O3 C4 C5 C6 -179.1(4) . . . . ?
O1 C33 C8 N1 -162.2(3) . . . . ?
O1 C33 C8 C9 76.6(4) . . . . ?
O2 Cu2 O6 C15 171.9(3) . . . . ?
O2 C33 C8 N1 20.0(4) . . . . ?
O2 C33 C8 C9 -101.2(4) . . . . ?
O4 C20 C19 N2 -162.3(3) . . . . ?
O4 C20 C19 C21 76.9(4) . . . . ?
O6 C15 C16 C17 178.4(4) . . . . ?
N1 C8 C9 C10 61.4(5) . . . . ?
N1 C7 C5 C4 -2.8(6) . . . . ?
N1 C7 C5 C6 178.6(4) . . . . ?
N2 Cu2 O6 C15 -13.9(3) . . . . ?
N2 C18 C14 C15 -0.2(6) . . . . ?
N2 C18 C14 C13 178.8(4) . . . . ?
N2 C19 C21 C22 60.9(5) . . . . ?
C18 N2 C19 C20 149.2(4) . . . . ?
C18 N2 C19 C21 -94.0(4) . . . . ?
C18 C14 C15 O6 1.2(6) . . . . ?
C18 C14 C15 C16 179.9(4) . . . . ?
C18 C14 C13 C12 -179.6(4) . . . . ?
C33 C8 C9 C10 179.9(4) . . . . ?
C4 C5 C6 C1 -2.5(6) . . . . ?
C14 C15 C16 C17 -0.4(6) . . . . ?
C14 C13 C12 C17 -0.3(7) . . . . ?
C8 N1 C7 C5 177.9(3) . . . . ?
C8 C9 C10 S1 179.1(3) . . . . ?
C15 C14 C13 C12 -0.5(6) . . . . ?
C15 C16 C17 C12 -0.4(7) . . . . ?
C20 C19 C21 C22 179.7(4) . . . . ?
C7 N1 C8 C33 147.1(3) . . . . ?
C7 N1 C8 C9 -95.0(4) . . . . ?
C7 C5 C6 C1 176.2(4) . . . . ?
C19 N2 C18 C14 177.9(4) . . . . ?
C19 C21 C22 S2 156.6(3) . . . . ?
C2 C1 C6 C5 0.6(7) . . . . ?
C3 C4 C5 C7 -176.5(4) . . . . ?
C3 C4 C5 C6 2.2(6) . . . . ?
C3 C2 C1 C6 1.6(7) . . . . ?
C5 C4 C3 C2 -0.1(6) . . . . ?
C1 C2 C3 C4 -1.8(7) . . . . ?
C16 C17 C12 C13 0.8(7) . . . . ?
C13 C14 C15 O6 -177.8(4) . . . . ?
C13 C14 C15 C16 0.9(6) . . . . ?
C23 S2 C22 C21 62.0(4) . . . . ?
C11 S1 C10 C9 -69.2(5) . . . . ?
